data_2001575
loop_
_publ_author_name
'Beveridge, K. A.'
'Heyd, D.'
'Kirk, A. D.'

_publ_section_title
;Structure of
 <i>cis</i>-(1,2-ethanediamine)(1,4,8,11-tetraazacyclotetradecane)chromium(III)
 perchlorate
;
_journal_issue 6
_journal_name_full 'Acta Crystallographica Section C'
_journal_page_first 1063
_journal_page_last 1066
_journal_paper_doi 10.1107/S0108270193002033
_journal_volume 49
_journal_year 1993
_chemical_formula_moiety 'C12 H32 Cr N6,(Cl O4)3'
_chemical_formula_sum 'C12 H32 Cl3 Cr N6 O12'
_chemical_formula_weight 610.77
_symmetry_cell_setting orthorhombic
_symmetry_space_group_name_Hall '-P 2ac 2b'
_symmetry_space_group_name_H-M 'P b n a'
_cell_angle_alpha 90
_cell_angle_beta 90
_cell_angle_gamma 90
_cell_formula_units_Z 8
_cell_length_a 12.145(2)
_cell_length_b 13.832(3)
_cell_length_c 14.624(4)
_cell_volume 2456.7(9)
_diffrn_radiation_type Mo
_diffrn_radiation_wavelength 0.71069
_exptl_absorpt_coefficient_mu 0.877
_exptl_crystal_density_diffrn 1.651
_exptl_crystal_density_meas 1.64
_cod_data_source_file br1007.cif
_cod_data_source_block br1007_structure_1_of_1
_cod_original_cell_volume 2456.8
_cod_database_code 2001575

loop_
_atom_site_label
_atom_site_fract_x
_atom_site_fract_y
_atom_site_fract_z
_atom_site_U_iso_or_equiv
Cr(1) .21874(10) .25000 .50000 .0325(4)
Cl(1) -.01543(13) .46853(12) .32480(11) .0459(5)
Cl(2) .1270(2) .25000 .0 .0813(13)
O(1) .0666(5) .4929(4) .3908(4) .075(2)
O(2) .0259(5) .3949(5) .2681(4) .082(2)
O(3) -.0481(4) .5510(4) .2759(4) .058(2)
O(4) -.1067(6) .4344(6) .3741(6) .107(3)
O(5) .0666(12) .3226(14) .0379(14) .238(9)
O(6) .2017(15) .2160(17) .0612(12) .324(15)
N(1) .3330(4) .1480(4) .4573(4) .047(2)
N(2) .2319(5) .3221(4) .3747(4) .048(2)
N(3) .0887(4) .1633(4) .4563(4) .039(2)
C(1) .3281(7) .1103(6) .3600(6) .066(3)
C(2) .3414(7) .1942(6) .2897(6) .069(3)
C(3) .2427(7) .2631(6) .2879(5) .063(3)
C(4) .3206(6) .3960(6) .3805(6) .061(3)
C(5) .3216(7) .4382(6) .4802(6) .060(3)
C(6) -.0198(5) .2188(5) .4569(5) .046(2)

loop_
_geom_angle_atom_site_label_1
_geom_angle_atom_site_label_2
_geom_angle_atom_site_label_3
_geom_angle
N(2) Cr(1) N(1) 90.5(2)
N(3) Cr(1) N(1) 91.4(2)
N(3) Cr(1) N(2) 93.6(2)
O(2) Cl(1) O(1) 108.7(3)
O(3) Cl(1) O(1) 110.5(3)
O(3) Cl(1) O(2) 112.9(4)
O(4) Cl(1) O(1) 106.4(5)
O(4) Cl(1) O(2) 109.9(5)
O(4) Cl(1) O(3) 108.2(4)
O(6) Cl(2) O(5) 110.3(11)
O(5) Cl(2) O(5) 114.8(15)
O(6) Cl(2) O(6) 96.(2)
C(1) N(1) Cr(1) 119.3(4)
N(1) Cr(1) N(1) 96.0(3)
N(1) Cr(1) N(1') 96.00(5)
N(2) Cr(1) N(3') 93.00(4)
C(3) N(2) Cr(1) 118.9(5)
C(4) N(2) Cr(1) 109.4(5)
C(4) N(2) C(3) 110.8(6)
C(6) N(3) Cr(1) 111.4(4)
N(3) Cr(1) N(3) 81.4(3)
C(2) C(1) N(1) 111.0(7)
C(3) C(2) C(1) 113.2(6)
C(2) C(3) N(2) 112.9(7)
C(5) C(4) N(2) 108.3(6)
N(2) Cr(1) N(1') 83.6(5)
N(2) Cr(1) N(2') 171.20(5)
N(3) Cr(1) N(2') 93.00(4)
N(3) Cr(1) N(1') 172.10(4)
N(3) C(6) C(6') 106.80(4)
N(1) Cr(1) N(3') 172.10(4)
N(3) Cr(1) N(3') 81.40(4)

loop_
_geom_bond_atom_site_label_1
_geom_bond_atom_site_label_2
_geom_bond_distance
N(1) Cr(1) 2.075(6)
N(2) Cr(1) 2.093(6)
N(3) Cr(1) 2.083(5)
O(1) Cl(1) 1.428(5)
O(2) Cl(1) 1.406(6)
O(3) Cl(1) 1.403(5)
O(4) Cl(1) 1.404(6)
O(5) Cl(2) 1.362(14)
O(6) Cl(2) 1.359(15)
C(1) N(1) 1.517(10)
C(3) N(2) 1.515(10)
C(4) N(2) 1.488(9)
C(6) N(3) 1.525(8)
C(2) C(1) 1.559(12)
C(3) C(2) 1.531(11)
C(5) C(4) 1.570(12)
C(6) C(6') 1.528(14)
